data_4076087
loop_
_publ_author_name
'van der Vlugt, Jarl Ivar'
'van Duren, Ruben'
'Batema, Guido D.'
'den Heeten, Ren\'e'
'Meetsma, Auke'
'Fraanje, Jan'
'Goubitz, Kees'
'Kamer, Paul C. J.'
'van Leeuwen, Piet W. N. M.'
'Vogt, Dieter'

_publ_section_title
;
 Platinum Complexes of Rigid Bidentate Phosphine Ligands in the
 Hydroformylation of 1-Octene
;
_journal_issue 22
_journal_name_full Organometallics
_journal_page_first 5377
_journal_paper_doi 10.1021/om050575a
_journal_volume 24
_journal_year 2005
_chemical_compound_source 'see text'
_chemical_formula_moiety 'C44 H36 Cl2 O2 P2 Pt, C1 D1 Cl3'
_chemical_formula_sum 'C45 H36 Cl5 D O2 P2 Pt'
_chemical_formula_weight 1045.08
_chemical_name_systematic ' ?'
_space_group_IT_number 14
_symmetry_cell_setting monoclinic
_symmetry_Int_Tables_number 14
_symmetry_space_group_name_Hall '-P 2yn'
_symmetry_space_group_name_H-M 'P 1 21/n 1'
_atom_sites_solution_hydrogens difmap
_atom_sites_solution_primary heavy
_atom_sites_solution_secondary direct
_audit_creation_date '2003-05-07  12:34:23'
_audit_creation_method
;
 PLATON <TABLE ACC> option 
 SHELXL97-2 & Manual Editing 
;
_audit_update_record
;
 ?
;
_cell_angle_alpha 90
_cell_angle_beta 90.897(1)
_cell_angle_gamma 90
_cell_formula_units_Z 4
_cell_length_a 14.1508(6)
_cell_length_b 20.5058(8)
_cell_length_c 14.7262(6)
_cell_measurement_reflns_used 8315
_cell_measurement_temperature 100(1)
_cell_measurement_theta_max 29.39
_cell_measurement_theta_min 2.22
_cell_volume 4272.6(3)
_computing_cell_refinement 'SAINT, Bruker Version 6.02A, 2000'
_computing_data_collection 'SMART, Bruker Version 5.624, 2001'
_computing_data_reduction 'XPREP, Bruker Version 5.1/NT, 2000'
_computing_molecular_graphics
;
 PLUTO (Meetsma, 2003) 
 PLATON (Spek, 1994)
;
_computing_publication_material 'PLATON (Spek, 1990)'
_computing_structure_refinement 'SHELXL-97 (Sheldrick, 1997)'
_computing_structure_solution
;
 DIRDIF-99 (Beurskens et al., 1999)
;
_diffrn_ambient_temperature 100(1)
_diffrn_detector_area_resol_mean '4096x4096 / 62x62 (binned 512)'
_diffrn_measured_fraction_theta_full 0.995
_diffrn_measured_fraction_theta_max 0.995
_diffrn_measurement_device_type
;
  Bruker Smart Apex 
;
_diffrn_measurement_method 'phi and omega scans'
_diffrn_radiation_detector
;
  CCD area-detector
;
_diffrn_radiation_monochromator 'parallel mounted graphite'
_diffrn_radiation_source 'fine focus sealed Siemens Mo tube '
_diffrn_radiation_type MoK\a
_diffrn_radiation_wavelength 0.71073
_diffrn_reflns_av_R_equivalents 0.0338
_diffrn_reflns_av_sigmaI/netI 0.0391
_diffrn_reflns_limit_h_max 18
_diffrn_reflns_limit_h_min -18
_diffrn_reflns_limit_k_max 27
_diffrn_reflns_limit_k_min -27
_diffrn_reflns_limit_l_max 19
_diffrn_reflns_limit_l_min -18
_diffrn_reflns_number 38867
_diffrn_reflns_reduction_process
;
 Intensity data were corrected for Lorentz and polarization
  effects, decay and absorption and reduced to F~o~^2^
  using SAINT (Bruker, 2000) and SADABS (Sheldrick, 2001)
;
_diffrn_reflns_theta_full 28.28
_diffrn_reflns_theta_max 28.28
_diffrn_reflns_theta_min 2.22
_exptl_absorpt_coefficient_mu 3.709
_exptl_absorpt_correction_T_max 0.6442
_exptl_absorpt_correction_T_min 0.325
_exptl_absorpt_correction_type multi-scan
_exptl_absorpt_process_details '(SADABS, Sheldrick, Bruker, 2000))'
_exptl_crystal_colour colorless
_exptl_crystal_density_diffrn 1.623
_exptl_crystal_density_method 'not measured'
_exptl_crystal_description 'thick needle'
_exptl_crystal_F_000 2064
_exptl_crystal_size_max 0.40
_exptl_crystal_size_mid 0.16
_exptl_crystal_size_min 0.13
_refine_diff_density_max 1.333
_refine_diff_density_min -0.977
_refine_diff_density_rms 0.112
_refine_ls_extinction_method none
_refine_ls_goodness_of_fit_ref 1.037
_refine_ls_hydrogen_treatment refall
_refine_ls_matrix_type full
_refine_ls_number_parameters 677
_refine_ls_number_reflns 10560
_refine_ls_number_restraints 0
_refine_ls_restrained_S_all 1.037
_refine_ls_R_factor_all 0.0329
_refine_ls_R_factor_gt 0.0275
_refine_ls_shift/su_max 0.001
_refine_ls_shift/su_mean 0.000
_refine_ls_structure_factor_coef Fsqd
_refine_ls_weighting_details 'calc w=1/[\s^2^(Fo^2^)+(0.0219P)^2^+7.5919P] where P=(Fo^2^+2Fc^2^)/3'
_refine_ls_weighting_scheme calc
_refine_ls_wR_factor_gt 0.0650
_refine_ls_wR_factor_ref 0.0673
_reflns_number_gt 9320
_reflns_number_total 10560
_reflns_threshold_expression I>2\s(I)
_cod_data_source_file om050575asi20050708_093712.cif
_cod_data_source_block global
_cod_depositor_comments
;
The following automatic conversions were performed:

'_symmetry_cell_setting' value 'Monoclinic' changed to 'monoclinic'
according to /home/saulius/struct/CIF-dictionaries/cif_core.dic
dictionary named 'cif_core.dic' version 2.4.1 from
2010-06-29.

'_exptl_absorpt_correction_type' value 'Multi-Scan'
changed to 'multi-scan' according to
/home/saulius/struct/CIF-dictionaries/cif_core.dic dictionary named
'cif_core.dic' version 2.4.1 from 2010-06-29.

Automatic conversion script
Id: cif_fix_values 1715 2011-07-08 13:25:40Z adriana 
;
_cod_original_sg_symbol_H-M 'P 21/n'
_cod_original_formula_sum 'C45 H36 D Cl5.00 O2 P2 Pt'
_cod_database_code 4076087
_vrn_publ_code_void_volume 0.0
_vrn_publ_code_frame_time_sec 10.0
_vrn_publ_code_meas_time_hour 7.90

loop_
_symmetry_equiv_pos_as_xyz
x,y,z
1/2-x,1/2+y,1/2-z
-x,-y,-z
1/2+x,1/2-y,1/2+z

loop_
_atom_site_aniso_label
_atom_site_aniso_U_11
_atom_site_aniso_U_22
_atom_site_aniso_U_33
_atom_site_aniso_U_23
_atom_site_aniso_U_13
_atom_site_aniso_U_12
Pt 0.0086(1) 0.0132(1) 0.0109(1) 0.0002(1) 0.0005(1) -0.0001(1)
Cl1 0.0133(3) 0.0168(3) 0.0173(3) 0.0000(3) 0.0024(2) 0.0029(2)
Cl2 0.0112(3) 0.0182(3) 0.0243(4) 0.0002(3) 0.0036(2) -0.0023(2)
P1 0.0098(3) 0.0126(3) 0.0120(3) -0.0002(3) 0.0002(2) 0.0006(2)
P2 0.0100(3) 0.0134(3) 0.0121(3) 0.0002(3) 0.0006(2) -0.0008(2)
O1 0.0147(10) 0.0284(11) 0.0127(10) 0.0019(8) -0.0008(8) 0.0028(8)
O2 0.0126(9) 0.0240(11) 0.0137(10) 0.0000(8) 0.0020(7) -0.0011(8)
C1 0.0127(12) 0.0146(13) 0.0137(13) -0.0008(10) 0.0006(10) 0.0033(10)
C2 0.0161(13) 0.0168(14) 0.0191(15) 0.0001(11) 0.0002(11) 0.0006(11)
C3 0.0203(14) 0.0177(14) 0.0230(16) -0.0040(12) -0.0044(12) -0.0015(12)
C4 0.0302(17) 0.0225(15) 0.0151(15) -0.0043(12) -0.0047(12) 0.0032(13)
C5 0.0234(15) 0.0263(16) 0.0125(14) -0.0015(12) 0.0002(11) 0.0035(12)
C6 0.0152(13) 0.0203(14) 0.0156(14) 0.0004(11) 0.0004(10) 0.0008(11)
C7 0.0125(12) 0.0163(13) 0.0112(13) 0.0010(10) 0.0009(10) 0.0018(10)
C8 0.0168(13) 0.0159(14) 0.0163(14) -0.0004(11) -0.0014(11) 0.0004(11)
C9 0.0183(14) 0.0227(16) 0.0204(15) 0.0020(12) -0.0052(12) 0.0026(12)
C10 0.0263(16) 0.0190(15) 0.0275(18) 0.0058(13) -0.0066(13) 0.0055(12)
C11 0.0294(17) 0.0154(15) 0.038(2) 0.0019(14) -0.0081(14) -0.0031(13)
C12 0.0191(15) 0.0203(15) 0.0289(18) 0.0009(13) -0.0092(12) -0.0004(12)
C13 0.0116(12) 0.0137(13) 0.0194(14) -0.0002(11) 0.0040(10) -0.0023(10)
C14 0.0175(14) 0.0190(14) 0.0198(15) 0.0011(12) 0.0017(11) -0.0005(11)
C15 0.0277(16) 0.0170(14) 0.0266(17) 0.0057(13) 0.0052(13) 0.0026(12)
C16 0.0217(16) 0.0160(15) 0.039(2) -0.0028(14) 0.0080(14) -0.0043(12)
C17 0.0202(15) 0.0206(15) 0.0321(19) -0.0060(13) 0.0009(13) -0.0059(12)
C18 0.0177(14) 0.0193(14) 0.0202(15) -0.0007(12) 0.0018(11) -0.0002(11)
C19 0.0144(12) 0.0165(13) 0.0142(14) -0.0036(11) 0.0009(10) -0.0054(10)
C20 0.0152(13) 0.0232(15) 0.0187(15) -0.0001(12) -0.0004(11) -0.0061(11)
C21 0.0236(16) 0.0366(19) 0.0154(15) 0.0003(14) 0.0006(12) -0.0145(14)
C22 0.0308(18) 0.0371(19) 0.0167(16) -0.0093(14) 0.0094(13) -0.0197(15)
C23 0.0263(16) 0.0243(16) 0.0312(19) -0.0098(14) 0.0135(14) -0.0056(13)
C24 0.0209(14) 0.0191(15) 0.0219(16) -0.0018(12) 0.0055(12) -0.0014(12)
C25 0.0127(12) 0.0101(12) 0.0146(13) 0.0012(10) 0.0021(10) -0.0012(9)
C26 0.0139(13) 0.0140(13) 0.0178(14) 0.0000(11) 0.0003(10) 0.0003(10)
C27 0.0189(14) 0.0256(16) 0.0124(14) 0.0012(12) 0.0033(11) -0.0001(12)
C28 0.0142(13) 0.0232(15) 0.0188(15) -0.0015(12) 0.0048(11) -0.0002(11)
C29 0.0115(12) 0.0135(13) 0.0178(14) -0.0003(11) 0.0013(10) -0.0010(10)
C30 0.0142(12) 0.0118(12) 0.0128(14) 0.0007(10) 0.0021(10) -0.0025(10)
C31 0.0124(12) 0.0169(14) 0.0157(14) -0.0027(11) 0.0021(10) 0.0021(10)
C32 0.0146(13) 0.0222(15) 0.0197(15) 0.0014(12) 0.0016(11) 0.0003(11)
C33 0.0087(13) 0.0263(16) 0.0226(16) -0.0030(12) 0.0031(11) 0.0001(11)
C34 0.0121(13) 0.0251(15) 0.0228(16) -0.0021(13) -0.0033(11) 0.0040(11)
C35 0.0150(13) 0.0215(15) 0.0173(14) 0.0026(12) -0.0005(11) 0.0014(11)
C36 0.0138(13) 0.0170(13) 0.0154(14) -0.0025(11) 0.0015(10) -0.0004(10)
C37 0.0113(12) 0.0137(13) 0.0182(14) 0.0010(10) 0.0014(10) 0.0007(10)
C38 0.0137(13) 0.0185(14) 0.0161(14) 0.0004(11) -0.0028(10) -0.0021(10)
C39 0.0182(14) 0.0199(14) 0.0108(13) 0.0002(11) 0.0006(10) -0.0015(11)
C40 0.0128(12) 0.0148(13) 0.0158(14) 0.0012(11) 0.0001(10) -0.0016(10)
C41 0.0132(12) 0.0124(12) 0.0137(13) -0.0001(10) -0.0010(10) 0.0019(10)
C42 0.0156(13) 0.0117(12) 0.0116(13) 0.0004(10) 0.0013(10) 0.0013(10)
C43 0.0245(17) 0.053(2) 0.0146(16) 0.0036(15) -0.0023(13) 0.0089(16)
C44 0.0171(14) 0.0351(19) 0.0163(15) 0.0004(14) 0.0070(11) -0.0010(13)
Cl32 0.181(4) 0.055(3) 0.0566(17) -0.0346(16) 0.067(2) -0.071(3)
Cl52 0.321(9) 0.0417(14) 0.0473(17) 0.0008(12) -0.013(3) -0.021(3)
C452 0.046(5) 0.009(3) 0.048(5) -0.003(3) 0.015(4) -0.005(4)
Cl42 0.076(2) 0.140(3) 0.282(7) -0.140(4) -0.017(3) 0.047(2)
Cl31 0.358(16) 0.028(3) 0.213(10) 0.005(4) 0.197(10) 0.020(5)
Cl41 0.061(2) 0.0287(16) 0.170(6) 0.026(2) 0.029(3) 0.0025(14)
Cl51 0.074(3) 0.162(6) 0.072(3) 0.005(3) -0.005(2) -0.013(3)
C451 0.098(19) 0.068(16) 0.14(2) 0.018(13) 0.060(15) -0.040(12)

loop_
_atom_site_label
_atom_site_type_symbol
_atom_site_thermal_displace_type
_atom_site_fract_x
_atom_site_fract_y
_atom_site_fract_z
_atom_site_occupancy
_atom_site_U_iso_or_equiv
Pt Pt Uani 0.05036(1) 0.01135 0.24345(1) 1.000 0.0109(1)
Cl1 Cl Uani -0.05797(4) 0.09493(3) 0.27687(5) 1.000 0.0158(2)
Cl2 Cl Uani -0.07518(5) -0.05909(3) 0.27302(5) 1.000 0.0179(2)
P1 P Uani 0.15931(5) 0.09245(3) 0.22614(5) 1.000 0.0115(2)
P2 P Uani 0.14692(5) -0.07566(3) 0.22650(5) 1.000 0.0118(2)
O1 O Uani 0.19947(14) 0.09183(11) 0.02671(14) 1.000 0.0186(6)
O2 O Uani 0.13427(13) -0.06622(10) 0.41757(13) 1.000 0.0167(6)
C1 C Uani 0.19561(19) 0.12226(13) 0.33881(19) 1.000 0.0137(7)
C2 C Uani 0.2710(2) 0.16543(14) 0.3519(2) 1.000 0.0173(8)
C3 C Uani 0.2944(2) 0.18769(15) 0.4382(2) 1.000 0.0204(8)
C4 C Uani 0.2434(2) 0.16736(16) 0.5131(2) 1.000 0.0227(9)
C5 C Uani 0.1686(2) 0.12428(16) 0.5013(2) 1.000 0.0207(9)
C6 C Uani 0.1453(2) 0.10136(15) 0.4147(2) 1.000 0.0170(8)
C7 C Uani 0.11104(19) 0.16364(13) 0.16534(18) 1.000 0.0133(7)
C8 C Uani 0.0345(2) 0.15563(14) 0.1058(2) 1.000 0.0164(8)
C9 C Uani -0.0019(2) 0.20842(15) 0.0574(2) 1.000 0.0205(9)
C10 C Uani 0.0390(2) 0.26905(16) 0.0669(2) 1.000 0.0243(9)
C11 C Uani 0.1162(2) 0.27756(16) 0.1249(3) 1.000 0.0277(10)
C12 C Uani 0.1515(2) 0.22501(15) 0.1745(2) 1.000 0.0229(9)
C13 C Uani 0.09445(19) -0.15634(13) 0.2455(2) 1.000 0.0149(8)
C14 C Uani 0.1174(2) -0.19627(15) 0.3191(2) 1.000 0.0188(8)
C15 C Uani 0.0744(2) -0.25735(15) 0.3280(2) 1.000 0.0237(9)
C16 C Uani 0.0087(2) -0.27822(16) 0.2637(3) 1.000 0.0255(10)
C17 C Uani -0.0137(2) -0.23899(16) 0.1902(2) 1.000 0.0243(9)
C18 C Uani 0.0290(2) -0.17864(15) 0.1802(2) 1.000 0.0191(8)
C19 C Uani 0.19038(19) -0.08730(14) 0.11216(19) 1.000 0.0150(8)
C20 C Uani 0.1484(2) -0.05250(16) 0.0412(2) 1.000 0.0190(8)
C21 C Uani 0.1681(2) -0.06739(17) -0.0490(2) 1.000 0.0252(10)
C22 C Uani 0.2298(2) -0.11752(18) -0.0678(2) 1.000 0.0281(10)
C23 C Uani 0.2740(2) -0.15201(17) 0.0022(2) 1.000 0.0271(10)
C24 C Uani 0.2538(2) -0.13778(15) 0.0922(2) 1.000 0.0206(9)
C25 C Uani 0.27222(18) 0.07838(13) 0.17023(19) 1.000 0.0124(7)
C26 C Uani 0.27987(19) 0.08005(14) 0.0747(2) 1.000 0.0152(8)
C27 C Uani 0.3673(2) 0.06895(15) 0.0353(2) 1.000 0.0189(8)
C28 C Uani 0.4447(2) 0.05125(15) 0.0886(2) 1.000 0.0187(8)
C29 C Uani 0.43884(19) 0.04570(13) 0.18280(19) 1.000 0.0143(8)
C30 C Uani 0.35253(19) 0.06265(13) 0.22206(19) 1.000 0.0129(7)
C31 C Uani 0.5197(2) 0.01890(14) 0.2367(2) 1.000 0.0150(8)
C32 C Uani 0.6114(2) 0.03858(15) 0.2150(2) 1.000 0.0188(8)
C33 C Uani 0.6907(2) 0.01363(15) 0.2596(2) 1.000 0.0192(9)
C34 C Uani 0.6795(2) -0.03152(16) 0.3284(2) 1.000 0.0200(8)
C35 C Uani 0.5893(2) -0.05139(15) 0.3523(2) 1.000 0.0179(8)
C36 C Uani 0.50837(19) -0.02726(14) 0.30728(19) 1.000 0.0154(8)
C37 C Uani 0.41334(19) -0.04821(13) 0.3380(2) 1.000 0.0144(8)
C38 C Uani 0.3915(2) -0.04589(14) 0.4301(2) 1.000 0.0161(8)
C39 C Uani 0.2999(2) -0.05425(14) 0.4604(2) 1.000 0.0163(8)
C40 C Uani 0.22732(19) -0.06345(13) 0.39730(19) 1.000 0.0145(8)
C41 C Uani 0.24751(18) -0.07070(13) 0.30449(18) 1.000 0.0131(7)
C42 C Uani 0.34048(19) -0.06448(13) 0.27611(19) 1.000 0.0130(7)
C43 C Uani 0.2071(3) 0.1027(2) -0.0691(2) 1.000 0.0307(10)
C44 C Uani 0.1088(2) -0.06523(18) 0.5113(2) 1.000 0.0228(9)
Cl32 Cl Uani 0.4182(5) 0.1714(2) 0.7862(3) 0.602(6) 0.0969(18)
Cl52 Cl Uani 0.4554(6) 0.25768(14) 0.9354(2) 0.602(6) 0.137(3)
C452 C Uani 0.4255(11) 0.2485(5) 0.8311(9) 0.602(6) 0.034(3)
Cl42 Cl Uani -0.2005(3) 0.2351(2) 0.3139(5) 0.602(6) 0.166(3)
Cl31 Cl Uani 0.4492(12) 0.1681(4) 0.8002(9) 0.398(6) 0.198(6)
Cl41 Cl Uani -0.1780(3) 0.23566(16) 0.4084(4) 0.398(6) 0.086(2)
Cl51 Cl Uani 0.5191(4) 0.2400(4) 0.9189(4) 0.398(6) 0.103(2)
C451 C Uani 0.412(3) 0.2418(15) 0.839(3) 0.398(6) 0.101(11)
H2 H Uiso 0.310(2) 0.1791(17) 0.305(2) 1.000 0.020(9)
H3 H Uiso 0.344(3) 0.2159(18) 0.446(2) 1.000 0.022(9)
H4 H Uiso 0.262(2) 0.1823(17) 0.574(2) 1.000 0.024(9)
H5 H Uiso 0.131(2) 0.1095(17) 0.549(2) 1.000 0.021(9)
H6 H Uiso 0.097(3) 0.0739(18) 0.405(2) 1.000 0.025(10)
H8 H Uiso 0.010(2) 0.1158(17) 0.099(2) 1.000 0.015(8)
H9 H Uiso -0.051(2) 0.2022(17) 0.018(2) 1.000 0.023(9)
H10 H Uiso 0.013(3) 0.3040(19) 0.035(3) 1.000 0.031(10)
H11 H Uiso 0.145(3) 0.321(2) 0.137(3) 1.000 0.035(11)
H12 H Uiso 0.203(2) 0.2299(16) 0.214(2) 1.000 0.020(9)
H14 H Uiso 0.160(2) -0.1816(17) 0.364(2) 1.000 0.019(9)
H15 H Uiso 0.092(2) -0.2846(17) 0.381(2) 1.000 0.020(9)
H16 H Uiso -0.019(3) -0.317(2) 0.269(2) 1.000 0.030(10)
H17 H Uiso -0.055(3) -0.2538(17) 0.149(2) 1.000 0.021(9)
H18 H Uiso 0.016(2) -0.1504(18) 0.129(2) 1.000 0.021(9)
H20 H Uiso 0.109(3) -0.0204(18) 0.054(3) 1.000 0.025(10)
H21 H Uiso 0.136(3) -0.0435(18) -0.096(3) 1.000 0.026(9)
H22 H Uiso 0.240(3) -0.130(2) -0.127(3) 1.000 0.039(11)
H23 H Uiso 0.314(3) -0.1855(19) -0.009(2) 1.000 0.027(10)
H24 H Uiso 0.283(2) -0.1605(16) 0.137(2) 1.000 0.013(8)
H27 H Uiso 0.374(2) 0.0742(15) -0.024(2) 1.000 0.013(8)
H28 H Uiso 0.501(2) 0.0431(16) 0.058(2) 1.000 0.017(8)
H30 H Uiso 0.348(2) 0.0621(15) 0.283(2) 1.000 0.011(8)
H32 H Uiso 0.617(2) 0.0696(18) 0.168(2) 1.000 0.024(9)
H33 H Uiso 0.748(3) 0.0264(17) 0.243(2) 1.000 0.018(9)
H34 H Uiso 0.732(2) -0.0500(15) 0.358(2) 1.000 0.010(7)
H35 H Uiso 0.581(2) -0.0842(18) 0.398(2) 1.000 0.022(9)
H38 H Uiso 0.439(2) -0.0369(16) 0.474(2) 1.000 0.012(8)
H39 H Uiso 0.290(3) -0.0509(18) 0.522(3) 1.000 0.029(10)
H42 H Uiso 0.353(2) -0.0691(15) 0.217(2) 1.000 0.011(8)
H43 H Uiso 0.253(3) 0.142(2) -0.083(3) 1.000 0.052(13)
H43' H Uiso 0.142(3) 0.1126(18) -0.085(2) 1.000 0.027(10)
H43" H Uiso 0.229(3) 0.0640(19) -0.099(3) 1.000 0.027(10)
H44 H Uiso 0.142(3) -0.0997(19) 0.542(3) 1.000 0.028(10)
H44' H Uiso 0.040(3) -0.0705(16) 0.508(2) 1.000 0.020(9)
H44" H Uiso 0.123(3) -0.024(2) 0.538(3) 1.000 0.030(10)
D452 D Uiso 0.46418 0.27739 0.79148 0.602(6) 0.0410
D451 D Uiso 0.42156 0.27573 0.79143 0.398(6) 0.1201

loop_
_atom_type_symbol
_atom_type_description
_atom_type_scat_dispersion_real
_atom_type_scat_dispersion_imag
_atom_type_scat_source
Pt Pt -1.7033 8.3905 'International Tables Vol C Tables 4.2.6.8 and 6.1.1.4'
P P 0.1023 0.0942 'International Tables Vol C Tables 4.2.6.8 and 6.1.1.4'
O O 0.0106 0.0060 'International Tables Vol C Tables 4.2.6.8 and 6.1.1.4'
Cl Cl 0.1484 0.1585 'International Tables Vol C Tables 4.2.6.8 and 6.1.1.4'
D D 0.0000 0.0000 'International Tables Vol C Tables 4.2.6.8 and 6.1.1.4'
H H 0.0000 0.0000 'International Tables Vol C Tables 4.2.6.8 and 6.1.1.4'
C C 0.0033 0.0016 'International Tables Vol C Tables 4.2.6.8 and 6.1.1.4'

loop_
_geom_angle_atom_site_label_1
_geom_angle_atom_site_label_2
_geom_angle_atom_site_label_3
_geom_angle
_geom_angle_publ_flag
Cl1 Pt Cl2 84.93(2) yes
Cl1 Pt P1 86.34(2) yes
Cl1 Pt P2 172.80(3) yes
Cl2 Pt P1 170.90(2) yes
Cl2 Pt P2 89.73(2) yes
P1 Pt P2 98.74(2) yes
Pt P1 C1 108.76(9) yes
Pt P1 C7 112.71(9) yes
Pt P1 C25 122.03(9) yes
C1 P1 C7 105.82(12) yes
C1 P1 C25 103.02(12) yes
C7 P1 C25 103.07(12) yes
Pt P2 C13 116.56(9) yes
Pt P2 C19 114.79(9) yes
Pt P2 C41 110.75(9) yes
C13 P2 C19 99.57(13) yes
C13 P2 C41 105.58(13) yes
C19 P2 C41 108.65(12) yes
C26 O1 C43 117.8(3) yes
C40 O2 C44 118.1(2) yes
P1 C1 C2 122.6(2) yes
P1 C1 C6 118.7(2) yes
C2 C1 C6 118.7(3) no
C1 C2 C3 120.4(3) no
C2 C3 C4 120.6(3) no
C3 C4 C5 119.7(3) no
C4 C5 C6 119.9(3) no
C1 C6 C5 120.7(3) no
P1 C7 C8 119.5(2) yes
P1 C7 C12 121.5(2) yes
C8 C7 C12 118.9(3) no
C7 C8 C9 120.6(3) no
C8 C9 C10 119.9(3) no
C9 C10 C11 120.1(3) no
C10 C11 C12 119.9(3) no
C7 C12 C11 120.5(3) no
P2 C13 C14 123.9(2) yes
P2 C13 C18 117.0(2) yes
C14 C13 C18 119.1(3) no
C13 C14 C15 120.2(3) no
C14 C15 C16 120.1(3) no
C15 C16 C17 120.0(3) no
C16 C17 C18 120.5(3) no
C13 C18 C17 120.2(3) no
P2 C19 C20 118.8(2) yes
P2 C19 C24 121.2(2) yes
C20 C19 C24 119.2(3) no
C19 C20 C21 120.9(3) no
C20 C21 C22 119.4(3) no
C21 C22 C23 120.6(3) no
C22 C23 C24 120.2(3) no
C19 C24 C23 119.7(3) no
P1 C25 C26 121.6(2) yes
P1 C25 C30 119.9(2) yes
C26 C25 C30 118.4(2) no
O1 C26 C25 116.6(2) yes
O1 C26 C27 123.9(3) yes
C25 C26 C27 119.5(3) no
C26 C27 C28 120.4(3) no
C27 C28 C29 121.7(3) no
C28 C29 C30 117.1(3) no
C28 C29 C31 120.2(2) no
C30 C29 C31 122.6(3) no
C25 C30 C29 122.6(3) no
C29 C31 C32 118.6(3) no
C29 C31 C36 122.9(2) no
C32 C31 C36 118.4(3) no
C31 C32 C33 122.0(3) no
C32 C33 C34 119.5(3) no
C33 C34 C35 119.8(3) no
C34 C35 C36 121.5(3) no
C31 C36 C35 118.7(3) no
C31 C36 C37 121.9(2) no
C35 C36 C37 119.3(3) no
C36 C37 C38 120.0(2) no
C36 C37 C42 121.9(3) no
C38 C37 C42 117.8(2) no
C37 C38 C39 122.0(3) no
C38 C39 C40 119.1(3) no
O2 C40 C39 124.7(3) yes
O2 C40 C41 114.9(2) yes
C39 C40 C41 120.3(2) no
P2 C41 C40 116.76(19) yes
P2 C41 C42 123.3(2) yes
C40 C41 C42 119.2(2) no
C37 C42 C41 120.9(3) no
C1 C2 H2 123.2(19) no
C3 C2 H2 116.4(19) no
C2 C3 H3 119.7(19) no
C4 C3 H3 119.7(19) no
C3 C4 H4 119.8(18) no
C5 C4 H4 120.5(18) no
C4 C5 H5 123.5(19) no
C6 C5 H5 116.6(19) no
C1 C6 H6 117(2) no
C5 C6 H6 122(2) no
C7 C8 H8 118(2) no
C9 C8 H8 121.0(19) no
C8 C9 H9 119(2) no
C10 C9 H9 121(2) no
C9 C10 H10 119(3) no
C11 C10 H10 121(3) no
C10 C11 H11 123(2) no
C12 C11 H11 117(2) no
C7 C12 H12 118(2) no
C11 C12 H12 121(2) no
C13 C14 H14 120(2) no
C15 C14 H14 120(2) no
C14 C15 H15 118.4(19) no
C16 C15 H15 121.6(19) no
C15 C16 H16 121(2) no
C17 C16 H16 120(2) no
C16 C17 H17 118(2) no
C18 C17 H17 121(2) no
C13 C18 H18 117.1(19) no
C17 C18 H18 122.7(19) no
C19 C20 H20 119(3) no
C21 C20 H20 120(3) no
C20 C21 H21 118(3) no
C22 C21 H21 122(3) no
C21 C22 H22 120(3) no
C23 C22 H22 119(3) no
C22 C23 H23 121.7(19) no
C24 C23 H23 118.1(19) no
C19 C24 H24 121.0(19) no
C23 C24 H24 119.3(19) no
C26 C27 H27 120.0(19) no
C28 C27 H27 119.6(19) no
C27 C28 H28 116.4(18) no
C29 C28 H28 121.9(18) no
C25 C30 H30 118.5(18) no
C29 C30 H30 118.9(18) no
C31 C32 H32 116.7(17) no
C33 C32 H32 121.2(17) no
C32 C33 H33 120(2) no
C34 C33 H33 121(2) no
C33 C34 H34 120.9(18) no
C35 C34 H34 119.3(18) no
C34 C35 H35 120.4(17) no
C36 C35 H35 118.0(17) no
C37 C38 H38 120.4(17) no
C39 C38 H38 117.6(17) no
C38 C39 H39 118(3) no
C40 C39 H39 123(3) no
C37 C42 H42 120.1(18) no
C41 C42 H42 118.9(18) no
O1 C43 H43 111(2) no
O1 C43 H43' 100.6(19) no
O1 C43 H43" 111(3) no
H43 C43 H43' 112(3) no
H43 C43 H43" 110(3) no
H43' C43 H43" 112(3) no
O2 C44 H44 108(3) no
O2 C44 H44' 102.4(17) no
O2 C44 H44" 111(3) no
H44 C44 H44' 115(3) no
H44 C44 H44" 111(4) no
H44' C44 H44" 109(3) no
Cl32 C452 Cl52 119.5(7) yes
Cl32 C452 D452 110.55 yes
Cl52 C452 D452 110.59 yes

loop_
_geom_bond_atom_site_label_1
_geom_bond_atom_site_label_2
_geom_bond_distance
_geom_bond_publ_flag
Pt Cl1 2.3565(6) yes
Pt Cl2 2.3358(7) yes
Pt P1 2.2847(7) yes
Pt P2 2.2635(7) yes
Cl32 C452 1.716(12) yes
Cl52 C452 1.598(14) yes
P1 C7 1.839(3) yes
P1 C1 1.834(3) yes
P1 C25 1.832(3) yes
P2 C19 1.817(3) yes
P2 C13 1.837(3) yes
P2 C41 1.818(3) yes
O1 C43 1.434(4) yes
O1 C26 1.352(3) yes
O2 C40 1.356(3) yes
O2 C44 1.432(4) yes
C1 C6 1.402(4) no
C1 C2 1.397(4) no
C2 C3 1.386(4) no
C3 C4 1.391(4) no
C4 C5 1.388(4) no
C5 C6 1.394(4) no
C7 C8 1.393(4) no
C7 C12 1.388(4) no
C8 C9 1.391(4) no
C9 C10 1.378(4) no
C10 C11 1.387(5) no
C11 C12 1.390(5) no
C13 C18 1.401(4) no
C13 C14 1.393(4) no
C14 C15 1.400(4) no
C15 C16 1.384(5) no
C16 C17 1.381(5) no
C17 C18 1.386(4) no
C19 C20 1.391(4) no
C19 C24 1.404(4) no
C20 C21 1.395(4) no
C21 C22 1.380(5) no
C22 C23 1.391(4) no
C23 C24 1.391(4) no
C25 C26 1.413(4) no
C25 C30 1.397(4) no
C26 C27 1.393(4) no
C27 C28 1.386(4) no
C28 C29 1.396(4) no
C29 C31 1.488(4) no
C29 C30 1.403(4) no
C31 C32 1.401(4) no
C31 C36 1.417(4) no
C32 C33 1.389(4) no
C33 C34 1.383(4) no
C34 C35 1.390(4) no
C35 C36 1.404(4) no
C36 C37 1.489(4) no
C37 C38 1.397(4) no
C37 C42 1.406(4) no
C38 C39 1.388(4) no
C39 C40 1.387(4) no
C40 C41 1.409(4) no
C41 C42 1.392(4) no
C2 H2 0.93(3) no
C3 H3 0.92(4) no
C4 H4 0.98(3) no
C5 H5 0.94(3) no
C6 H6 0.90(4) no
C8 H8 0.89(3) no
C9 H9 0.91(3) no
C10 H10 0.93(4) no
C11 H11 0.99(4) no
C12 H12 0.93(3) no
C14 H14 0.94(3) no
C15 H15 0.99(3) no
C16 H16 0.89(4) no
C17 H17 0.89(4) no
C18 H18 0.97(3) no
C20 H20 0.88(4) no
C21 H21 0.96(4) no
C22 H22 0.92(4) no
C23 H23 0.91(4) no
C24 H24 0.90(3) no
C27 H27 0.89(3) no
C28 H28 0.94(3) no
C30 H30 0.90(3) no
C32 H32 0.94(3) no
C33 H33 0.89(4) no
C34 H34 0.94(3) no
C35 H35 0.96(3) no
C38 H38 0.94(3) no
C39 H39 0.92(4) no
C42 H42 0.90(3) no
C43 H43' 0.97(4) no
C43 H43" 0.96(4) no
C43 H43 1.06(4) no
C44 H44" 0.95(4) no
C44 H44 0.96(4) no
C44 H44' 0.98(4) no
C452 D452 1.0005 yes

loop_
_geom_contact_atom_site_label_1
_geom_contact_atom_site_label_2
_geom_contact_distance
_geom_contact_site_symmetry_2
_geom_contact_publ_flag
Pt O2 3.2279(19) . no
Pt H6 2.77(3) . no
Pt H8 3.07(3) . no
Pt H20 2.99(4) . no
Pt H21 3.45(4) 3_555 no
Cl1 Cl42 3.558(4) . no
Cl1 C6 3.497(3) . no
Cl1 C8 3.116(3) . no
Cl1 C44 3.269(3) 3_556 no
Cl1 C451 3.50(3) 4_454 no
Cl1 C452 3.318(11) 4_454 no
Cl2 C34 3.623(3) 1_455 no
Cl2 C33 3.636(3) 1_455 no
Cl2 C43 3.623(3) 3_555 no
Cl2 C18 3.180(3) . no
Cl31 Cl51 2.481(14) . no
Cl31 C451 1.70(4) . no
Cl31 C35 3.321(11) 3_656 no
Cl31 C36 3.352(10) 3_656 no
Cl31 Cl41 3.125(14) 4_555 no
Cl32 C36 3.429(5) 3_656 no
Cl32 C34 3.594(6) 3_656 no
Cl32 C35 3.197(5) 3_656 no
Cl32 Cl42 2.586(7) 4_555 no
Cl41 C451 1.71(4) 4_454 no
Cl42 Cl32 2.586(7) 4_454 no
Cl42 C452 1.828(16) 4_454 no
Cl42 Cl52 2.823(9) 4_454 no
Cl42 Cl1 3.558(4) . no
Cl51 Cl31 2.481(14) . no
Cl51 Cl41 2.835(7) 4_555 no
Cl51 C23 3.615(7) 3_656 no
Cl51 C451 1.90(4) . no
Cl52 C15 3.530(4) 2_556 no
Cl52 Cl42 2.823(9) 4_555 no
Cl1 H6 2.90(4) . no
Cl1 H8 2.84(3) . no
Cl1 D451 2.6770 4_454 no
Cl1 H33 3.12(4) 1_455 no
Cl1 H21 3.06(4) 3_555 no
Cl1 D452 2.6452 4_454 no
Cl1 H44 2.94(4) 3_556 no
Cl2 H43' 3.11(3) 3_555 no
Cl2 H5 2.94(3) 3_556 no
Cl2 H18 3.12(3) . no
Cl2 H34 3.03(3) 1_455 no
Cl2 H33 3.08(4) 1_455 no
Cl31 D451 2.2448 . no
Cl32 H43 3.11(4) 1_556 no
Cl41 H43 2.70(4) 4_455 no
Cl41 D451 2.2544 4_454 no
Cl41 H44 2.92(4) 3_556 no
Cl42 D452 2.3726 4_454 no
Cl42 H43 3.02(4) 4_455 no
Cl51 D451 2.4258 . no
Cl51 H23 2.91(4) 3_656 no
Cl52 H15 2.93(3) 2_556 no
O1 C7 2.825(3) . no
O1 C20 3.055(4) . no
O1 C8 2.933(4) . no
O2 C14 3.043(4) . no
O2 C13 3.179(3) . no
O2 Pt 3.2279(19) . no
O1 H20 2.67(4) . no
O2 H14 2.52(3) . no
C2 C12 3.322(4) . no
C2 C30 3.082(4) . no
C3 C23 3.541(5) 2_555 no
C6 C40 3.584(4) . no
C6 Cl1 3.497(3) . no
C7 O1 2.825(3) . no
C8 Cl1 3.116(3) . no
C8 C21 3.481(4) 3_555 no
C8 O1 2.933(4) . no
C9 C18 3.567(4) 3_555 no
C12 C2 3.322(4) . no
C13 O2 3.179(3) . no
C14 C40 3.333(4) . no
C14 O2 3.043(4) . no
C15 Cl52 3.530(4) 2_546 no
C18 C24 3.554(4) . no
C18 C9 3.567(4) 3_555 no
C18 Cl2 3.180(3) . no
C20 C26 3.326(4) . no
C20 O1 3.055(4) . no
C21 C8 3.481(4) 3_555 no
C21 C43 3.544(5) . no
C22 C32 3.539(4) 3_655 no
C23 C3 3.541(5) 2_545 no
C23 Cl51 3.615(7) 3_656 no
C24 C42 3.316(4) . no
C24 C18 3.554(4) . no
C25 C42 3.449(4) . no
C26 C20 3.326(4) . no
C29 C42 2.998(4) . no
C30 C2 3.082(4) . no
C30 C37 2.963(4) . no
C30 C42 2.732(4) . no
C30 C41 3.349(4) . no
C32 C22 3.539(4) 3_655 no
C33 Cl2 3.636(3) 1_655 no
C34 C39 3.581(4) 3_656 no
C34 Cl2 3.623(3) 1_655 no
C34 Cl32 3.594(6) 3_656 no
C35 Cl32 3.197(5) 3_656 no
C35 Cl31 3.321(11) 3_656 no
C36 Cl31 3.352(10) 3_656 no
C36 Cl32 3.429(5) 3_656 no
C37 C30 2.963(4) . no
C39 C34 3.581(4) 3_656 no
C40 C14 3.333(4) . no
C40 C6 3.584(4) . no
C41 C30 3.349(4) . no
C42 C24 3.316(4) . no
C42 C30 2.732(4) . no
C42 C29 2.998(4) . no
C42 C25 3.449(4) . no
C43 Cl2 3.623(3) 3_555 no
C43 C21 3.544(5) . no
C44 Cl1 3.269(3) 3_556 no
C1 H30 2.63(3) . no
C1 H12 2.88(3) . no
C2 H12 2.60(3) . no
C2 H30 2.60(3) . no
C4 H34 3.08(3) 3_656 no
C5 H34 2.92(3) 3_656 no
C6 H44' 2.94(4) 3_556 no
C7 D452 3.0582 4_454 no
C9 H18 3.00(3) 3_555 no
C12 H2 3.08(3) . no
C14 H12 3.00(3) 2_545 no
C15 H2 2.88(3) 2_545 no
C16 H2 2.91(3) 2_545 no
C18 H9 2.98(3) 3_555 no
C18 H43' 3.09(4) 3_555 no
C19 H42 2.78(3) . no
C19 H18 2.80(3) . no
C20 H18 3.05(3) . no
C21 H8 2.80(3) 3_555 no
C21 H43" 2.93(4) . no
C22 H32 2.82(3) 3_655 no
C24 H42 2.69(3) . no
C25 H2 2.91(3) . no
C27 H43" 2.76(4) . no
C27 H43 2.79(4) . no
C28 H32 2.71(3) . no
C28 H28 3.01(3) 3_655 no
C29 H42 2.70(3) . no
C30 H42 2.70(3) . no
C30 H2 2.75(3) . no
C31 H42 2.98(3) . no
C32 H28 2.77(3) . no
C33 H43" 3.08(4) 3_655 no
C34 H39 2.80(4) 3_656 no
C35 H38 2.82(3) . no
C36 H30 2.93(3) . no
C37 H11 2.83(4) 2_545 no
C37 H30 2.57(3) . no
C38 H11 2.95(4) 2_545 no
C38 H35 2.84(3) . no
C39 H44 2.72(4) . no
C39 H11 3.04(4) 2_545 no
C39 H44" 2.84(4) . no
C40 H14 2.65(3) . no
C40 H11 3.03(4) 2_545 no
C41 H30 3.09(3) . no
C41 H11 2.82(4) 2_545 no
C41 H14 2.74(3) . no
C42 H30 2.60(3) . no
C42 H11 2.68(4) 2_545 no
C42 H24 2.95(3) . no
C43 H27 2.51(3) . no
C44 H39 2.58(4) . no
C451 Cl51 1.90(4) . no
C451 Cl31 1.70(4) . no
C451 Cl41 1.71(4) 4_555 no
C451 Cl1 3.50(3) 4_555 no
C452 Cl42 1.828(16) 4_555 no
C452 Cl1 3.318(11) 4_555 no
C451 D451 0.9980 . no
H2 H30 2.48(5) . no
H2 C16 2.91(3) 2_555 no
H2 C25 2.91(3) . no
H2 C30 2.75(3) . no
H2 C12 3.08(3) . no
H2 C15 2.88(3) 2_555 no
H2 H12 2.26(4) . no
H3 H9 2.47(5) 4_555 no
H5 Cl2 2.94(3) 3_556 no
H6 Pt 2.77(3) . no
H6 Cl1 2.90(4) . no
H6 H44' 2.34(6) 3_556 no
H8 Pt 3.07(3) . no
H8 Cl1 2.84(3) . no
H8 C21 2.80(3) 3_555 no
H8 H21 2.54(5) 3_555 no
H9 H3 2.47(5) 4_454 no
H9 C18 2.98(3) 3_555 no
H9 H18 2.47(4) 3_555 no
H11 C42 2.68(4) 2_555 no
H11 C41 2.82(4) 2_555 no
H11 C38 2.95(4) 2_555 no
H11 C40 3.03(4) 2_555 no
H11 C39 3.04(4) 2_555 no
H11 C37 2.83(4) 2_555 no
H12 C2 2.60(3) . no
H12 C14 3.00(3) 2_555 no
H12 H2 2.26(4) . no
H12 C1 2.88(3) . no
H14 O2 2.52(3) . no
H14 C41 2.74(3) . no
H14 C40 2.65(3) . no
H15 Cl52 2.93(3) 2_546 no
H18 H43' 2.44(5) 3_555 no
H18 C20 3.05(3) . no
H18 Cl2 3.12(3) . no
H18 C19 2.80(3) . no
H18 C9 3.00(3) 3_555 no
H18 H9 2.47(4) 3_555 no
H20 O1 2.67(4) . no
H20 Pt 2.99(4) . no
H21 Cl1 3.06(4) 3_555 no
H21 H8 2.54(5) 3_555 no
H21 H43" 2.57(6) . no
H21 Pt 3.45(4) 3_555 no
H22 H32 2.46(5) 3_655 no
H23 Cl51 2.91(4) 3_656 no
H24 C42 2.95(3) . no
H24 H42 2.42(4) . no
H27 H43" 2.32(5) . no
H27 H43 2.36(5) . no
H27 C43 2.51(3) . no
H28 C28 3.01(3) 3_655 no
H28 C32 2.77(3) . no
H28 H28 2.46(4) 3_655 no
H28 H32 2.35(4) . no
H30 C2 2.60(3) . no
H30 C42 2.60(3) . no
H30 H2 2.48(5) . no
H30 C41 3.09(3) . no
H30 C36 2.93(3) . no
H30 C37 2.57(3) . no
H30 C1 2.63(3) . no
H32 C28 2.71(3) . no
H32 H28 2.35(4) . no
H32 C22 2.82(3) 3_655 no
H32 H22 2.46(5) 3_655 no
H33 Cl2 3.08(4) 1_655 no
H33 Cl1 3.12(4) 1_655 no
H34 C5 2.92(3) 3_656 no
H34 Cl2 3.03(3) 1_655 no
H34 C4 3.08(3) 3_656 no
H35 C38 2.84(3) . no
H35 H38 2.51(4) . no
H38 H38 2.41(4) 3_656 no
H38 H35 2.51(4) . no
H38 C35 2.82(3) . no
H39 C44 2.58(4) . no
H39 C34 2.80(4) 3_656 no
H39 H44 2.34(6) . no
H39 H44" 2.44(6) . no
H42 H24 2.42(4) . no
H42 C31 2.98(3) . no
H42 C30 2.70(3) . no
H42 C29 2.70(3) . no
H42 C19 2.78(3) . no
H42 C24 2.69(3) . no
H43 H27 2.36(5) . no
H43 Cl32 3.11(4) 1_554 no
H43 Cl41 2.70(4) 4_554 no
H43 Cl42 3.02(4) 4_554 no
H43 C27 2.79(4) . no
H43' Cl2 3.11(3) 3_555 no
H43' H18 2.44(5) 3_555 no
H43' C18 3.09(4) 3_555 no
H43" C21 2.93(4) . no
H43" H21 2.57(6) . no
H43" H27 2.32(5) . no
H43" C27 2.76(4) . no
H43" C33 3.08(4) 3_655 no
H44 Cl41 2.92(4) 3_556 no
H44 H39 2.34(6) . no
H44 Cl1 2.94(4) 3_556 no
H44 C39 2.72(4) . no
H44' C6 2.94(4) 3_556 no
H44' H6 2.34(6) 3_556 no
H44" C39 2.84(4) . no
H44" H39 2.44(6) . no
D451 C451 0.9980 . no
D451 Cl1 2.6770 4_555 no
D451 Cl51 2.4258 . no
D451 Cl31 2.2448 . no
D451 Cl41 2.2544 4_555 no
D452 Cl42 2.3726 4_555 no
D452 C7 3.0582 4_555 no
D452 Cl1 2.6452 4_555 no

loop_
_geom_hbond_atom_site_label_D
_geom_hbond_atom_site_label_H
_geom_hbond_atom_site_label_A
_geom_hbond_distance_DH
_geom_hbond_distance_HA
_geom_hbond_distance_DA
_geom_hbond_angle_DHA
_geom_hbond_site_symmetry_A
_geom_hbond_publ_flag
C14 H14 O2 0.94(3) 2.52(3) 3.043(4) 115(2) . yes
C452 D452 Cl1 1.0000 2.6500 3.318(11) 125.00 4_555 yes

loop_
_geom_torsion_atom_site_label_1
_geom_torsion_atom_site_label_2
_geom_torsion_atom_site_label_3
_geom_torsion_atom_site_label_4
_geom_torsion
_geom_torsion_publ_flag
Cl1 Pt P1 C1 75.48(9) no
Cl1 Pt P1 C7 -41.54(10) no
Cl1 Pt P1 C25 -164.98(11) no
P2 Pt P1 C1 -99.39(9) no
P2 Pt P1 C7 143.60(10) no
P2 Pt P1 C25 20.16(11) no
Cl2 Pt P2 C13 -2.27(11) no
Cl2 Pt P2 C19 113.56(10) no
Cl2 Pt P2 C41 -122.96(10) no
P1 Pt P2 C13 174.40(11) no
P1 Pt P2 C19 -69.78(10) no
P1 Pt P2 C41 53.70(10) no
Pt P1 C1 C2 170.8(2) no
Pt P1 C1 C6 -9.7(2) no
C7 P1 C1 C2 -67.9(3) no
C7 P1 C1 C6 111.6(2) no
C25 P1 C1 C2 40.0(3) no
C25 P1 C1 C6 -140.5(2) no
Pt P1 C7 C8 -25.4(2) no
Pt P1 C7 C12 157.2(2) no
C1 P1 C7 C8 -144.1(2) no
C1 P1 C7 C12 38.5(3) no
C25 P1 C7 C8 108.0(2) no
C25 P1 C7 C12 -69.3(3) no
Pt P1 C25 C26 83.1(2) no
Pt P1 C25 C30 -94.0(2) no
C1 P1 C25 C26 -154.7(2) no
C1 P1 C25 C30 28.3(2) no
C7 P1 C25 C26 -44.7(3) no
C7 P1 C25 C30 138.2(2) no
Pt P2 C13 C14 -110.7(2) no
Pt P2 C13 C18 70.7(2) no
C19 P2 C13 C14 125.3(3) no
C19 P2 C13 C18 -53.3(2) no
C41 P2 C13 C14 12.7(3) no
C41 P2 C13 C18 -165.9(2) no
Pt P2 C19 C20 -13.0(3) no
Pt P2 C19 C24 177.5(2) no
C13 P2 C19 C20 112.3(2) no
C13 P2 C19 C24 -57.2(3) no
C41 P2 C19 C20 -137.6(2) no
C41 P2 C19 C24 52.9(3) no
Pt P2 C41 C40 54.8(2) no
Pt P2 C41 C42 -115.9(2) no
C13 P2 C41 C40 -72.2(2) no
C13 P2 C41 C42 117.1(2) no
C19 P2 C41 C40 -178.3(2) no
C19 P2 C41 C42 11.1(3) no
C43 O1 C26 C25 171.6(3) no
C43 O1 C26 C27 -9.2(4) no
C44 O2 C40 C39 -5.6(4) no
C44 O2 C40 C41 174.4(3) no
P1 C1 C2 C3 178.6(2) no
C6 C1 C2 C3 -0.9(4) no
C2 C1 C6 C5 1.4(4) no
P1 C1 C6 C5 -178.1(2) no
C1 C2 C3 C4 0.1(4) no
C2 C3 C4 C5 0.2(5) no
C3 C4 C5 C6 0.3(5) no
C4 C5 C6 C1 -1.1(5) no
C12 C7 C8 C9 -1.1(4) no
P1 C7 C8 C9 -178.5(2) no
P1 C7 C12 C11 177.3(2) no
C8 C7 C12 C11 -0.1(4) no
C7 C8 C9 C10 1.2(4) no
C8 C9 C10 C11 -0.2(5) no
C9 C10 C11 C12 -0.9(5) no
C10 C11 C12 C7 1.1(5) no
C14 C13 C18 C17 1.5(4) no
P2 C13 C14 C15 -179.6(2) no
P2 C13 C18 C17 -179.8(2) no
C18 C13 C14 C15 -0.9(4) no
C13 C14 C15 C16 -0.1(4) no
C14 C15 C16 C17 0.7(5) no
C15 C16 C17 C18 -0.1(5) no
C16 C17 C18 C13 -1.0(5) no
P2 C19 C24 C23 169.7(2) no
P2 C19 C20 C21 -169.3(2) no
C24 C19 C20 C21 0.4(4) no
C20 C19 C24 C23 0.3(4) no
C19 C20 C21 C22 0.3(5) no
C20 C21 C22 C23 -1.6(5) no
C21 C22 C23 C24 2.3(5) no
C22 C23 C24 C19 -1.6(5) no
C26 C25 C30 C29 -2.9(4) no
P1 C25 C26 C27 -179.9(2) no
P1 C25 C26 O1 -0.7(4) no
P1 C25 C30 C29 174.2(2) no
C30 C25 C26 O1 176.4(2) no
C30 C25 C26 C27 -2.8(4) no
O1 C26 C27 C28 -174.0(3) no
C25 C26 C27 C28 5.2(4) no
C26 C27 C28 C29 -1.8(5) no
C27 C28 C29 C30 -3.7(4) no
C27 C28 C29 C31 172.6(3) no
C28 C29 C31 C32 42.3(4) no
C28 C29 C30 C25 6.1(4) no
C31 C29 C30 C25 -170.1(3) no
C28 C29 C31 C36 -135.7(3) no
C30 C29 C31 C32 -141.7(3) no
C30 C29 C31 C36 40.4(4) no
C29 C31 C36 C37 -5.3(4) no
C32 C31 C36 C35 -0.1(4) no
C32 C31 C36 C37 176.7(3) no
C29 C31 C32 C33 -177.2(3) no
C36 C31 C32 C33 0.9(4) no
C29 C31 C36 C35 177.9(3) no
C31 C32 C33 C34 -0.8(5) no
C32 C33 C34 C35 -0.1(5) no
C33 C34 C35 C36 0.8(5) no
C34 C35 C36 C31 -0.7(4) no
C34 C35 C36 C37 -177.6(3) no
C31 C36 C37 C42 45.4(4) no
C31 C36 C37 C38 -128.2(3) no
C35 C36 C37 C42 -137.8(3) no
C35 C36 C37 C38 48.6(4) no
C36 C37 C38 C39 168.9(3) no
C38 C37 C42 C41 7.2(4) no
C42 C37 C38 C39 -4.9(4) no
C36 C37 C42 C41 -166.5(3) no
C37 C38 C39 C40 -1.8(4) no
C38 C39 C40 O2 -173.7(3) no
C38 C39 C40 C41 6.3(4) no
O2 C40 C41 C42 176.0(2) no
O2 C40 C41 P2 5.0(3) no
C39 C40 C41 P2 -175.0(2) no
C39 C40 C41 C42 -4.0(4) no
C40 C41 C42 C37 -2.9(4) no
P2 C41 C42 C37 167.5(2) no
